data_1504066
loop_
_publ_author_name
'Li, Cheng'
'Li, Xinyu'
'Hong, Ran'

_publ_section_title
;
 Synthetic study on tetrapetalones: stereoselective cyclization of
 N-acyliminium ion to construct substituted 1-benzazepines.
;
_journal_issue 18
_journal_name_full 'Organic letters'
_journal_page_first 4036
_journal_page_last 4039
_journal_paper_doi 10.1021/ol901349b
_journal_volume 11
_journal_year 2009
_chemical_absolute_configuration rm
_chemical_formula_sum 'C16 H17 N O3'
_chemical_formula_weight 271.31
_chemical_name_systematic
;
 ?
;
_space_group_IT_number 19
_symmetry_cell_setting orthorhombic
_symmetry_space_group_name_Hall 'P 2ac 2ab'
_symmetry_space_group_name_H-M 'P 21 21 21'
_atom_sites_solution_hydrogens geom
_atom_sites_solution_primary direct
_atom_sites_solution_secondary difmap
_audit_creation_method SHELXL-97
_cell_angle_alpha 90.00
_cell_angle_beta 90.00
_cell_angle_gamma 90.00
_cell_formula_units_Z 4
_cell_length_a 7.6034(3)
_cell_length_b 12.7414(5)
_cell_length_c 13.9945(5)
_cell_measurement_reflns_used 3704
_cell_measurement_temperature 296(2)
_cell_measurement_theta_max 28.99
_cell_measurement_theta_min 3.05
_cell_volume 1355.76(9)
_computing_cell_refinement 'Bruker SMART'
_computing_data_collection 'Bruker SMART'
_computing_data_reduction 'Bruker SAINT'
_computing_molecular_graphics 'Bruker SHELXTL'
_computing_publication_material 'Bruker SHELXTL'
_computing_structure_refinement 'SHELXL-97 (Sheldrick, 1997)'
_computing_structure_solution 'SHELXS-97 (Sheldrick, 1990)'
_diffrn_ambient_temperature 296(2)
_diffrn_measured_fraction_theta_full 0.995
_diffrn_measured_fraction_theta_max 0.995
_diffrn_measurement_device_type 'CCD area detector'
_diffrn_measurement_method 'phi and omega scans'
_diffrn_radiation_monochromator graphite
_diffrn_radiation_source 'fine-focus sealed tube'
_diffrn_radiation_type MoK\a
_diffrn_radiation_wavelength 0.71073
_diffrn_reflns_av_R_equivalents 0.0188
_diffrn_reflns_av_sigmaI/netI 0.0248
_diffrn_reflns_limit_h_max 7
_diffrn_reflns_limit_h_min -9
_diffrn_reflns_limit_k_max 16
_diffrn_reflns_limit_k_min -16
_diffrn_reflns_limit_l_max 17
_diffrn_reflns_limit_l_min -17
_diffrn_reflns_number 6688
_diffrn_reflns_theta_full 26.99
_diffrn_reflns_theta_max 26.99
_diffrn_reflns_theta_min 3.05
_exptl_absorpt_coefficient_mu 0.092
_exptl_absorpt_correction_T_max 1
_exptl_absorpt_correction_T_min 0.891743
_exptl_absorpt_correction_type multi-scan
_exptl_crystal_density_diffrn 1.329
_exptl_crystal_density_method 'not measured'
_exptl_crystal_description block
_exptl_crystal_F_000 576
_exptl_crystal_size_max 0.595
_exptl_crystal_size_mid 0.591
_exptl_crystal_size_min 0.395
_refine_diff_density_max 0.165
_refine_diff_density_min -0.110
_refine_diff_density_rms 0.029
_refine_ls_abs_structure_details 'Flack H D (1983), Acta Cryst. A39, 876-881'
_refine_ls_abs_structure_Flack 0.9(10)
_refine_ls_extinction_coef 0.028(3)
_refine_ls_extinction_expression Fc^*^=kFc[1+0.001xFc^2^\l^3^/sin(2\q)]^-1/4^
_refine_ls_extinction_method SHELXL
_refine_ls_goodness_of_fit_ref 1.045
_refine_ls_hydrogen_treatment constr
_refine_ls_matrix_type full
_refine_ls_number_parameters 183
_refine_ls_number_reflns 2879
_refine_ls_number_restraints 0
_refine_ls_restrained_S_all 1.045
_refine_ls_R_factor_all 0.0324
_refine_ls_R_factor_gt 0.0301
_refine_ls_shift/su_max 0.000
_refine_ls_shift/su_mean 0.000
_refine_ls_structure_factor_coef Fsqd
_refine_ls_weighting_details 'calc w=1/[\s^2^(Fo^2^)+(0.0376P)^2^+0.1564P] where P=(Fo^2^+2Fc^2^)/3'
_refine_ls_weighting_scheme calc
_refine_ls_wR_factor_gt 0.0753
_refine_ls_wR_factor_ref 0.0769
_reflns_number_gt 2724
_reflns_number_total 2879
_reflns_threshold_expression >2sigma(I)
_cod_data_source_file ol901349b_si_003.cif
_cod_data_source_block z
_cod_depositor_comments
;
The following automatic conversions were performed:

'_symmetry_cell_setting' value 'Orthorhombic' changed to
'orthorhombic' according to
/home/saulius/struct/CIF-dictionaries/cif_core.dic dictionary named
'cif_core.dic' version 2.4.2 from 2011-04-26.

Automatic conversion script
Id: cif_fix_values 1715 2011-07-08 13:25:40Z adriana 
;
_cod_original_sg_symbol_H-M P2(1)2(1)2(1)
_cod_database_code 1504066

loop_
_symmetry_equiv_pos_as_xyz
'x, y, z'
'-x+1/2, -y, z+1/2'
'-x, y+1/2, -z+1/2'
'x+1/2, -y+1/2, -z'

loop_
_atom_site_label
_atom_site_type_symbol
_atom_site_fract_x
_atom_site_fract_y
_atom_site_fract_z
_atom_site_U_iso_or_equiv
_atom_site_adp_type
_atom_site_occupancy
_atom_site_symmetry_multiplicity
_atom_site_calc_flag
_atom_site_refinement_flags
N1 N 0.08511(15) 0.14434(8) 0.39771(7) 0.0361(3) Uani 1 1 d .
C6 C 0.23872(17) -0.02034(10) 0.35960(8) 0.0347(3) Uani 1 1 d .
C5 C 0.09549(18) 0.03220(10) 0.40081(8) 0.0353(3) Uani 1 1 d .
C13 C 0.38668(16) 0.04162(10) 0.31409(9) 0.0351(3) Uani 1 1 d .
H13 H 0.4341 0.0881 0.3636 0.042 Uiso 1 1 calc R
O2 O 0.50946(13) 0.13696(7) 0.18683(7) 0.0438(2) Uani 1 1 d .
C1 C 0.2423(2) -0.12983(11) 0.36552(9) 0.0439(3) Uani 1 1 d .
H1 H 0.3361 -0.1663 0.3388 0.053 Uiso 1 1 calc R
C4 C -0.0383(2) -0.02367(12) 0.44554(9) 0.0455(3) Uani 1 1 d .
H4 H -0.1330 0.0120 0.4723 0.055 Uiso 1 1 calc R
C11 C 0.25559(18) 0.21579(10) 0.25877(9) 0.0355(3) Uani 1 1 d .
H11A H 0.2432 0.2603 0.2029 0.043 Uiso 1 1 calc R
H11B H 0.3352 0.2505 0.3028 0.043 Uiso 1 1 calc R
C10 C 0.06555(18) 0.20596(12) 0.47703(9) 0.0420(3) Uani 1 1 d .
C8 C -0.0006(2) 0.30981(11) 0.33865(10) 0.0469(3) Uani 1 1 d .
H8A H 0.0501 0.3671 0.3022 0.056 Uiso 1 1 calc R
H8B H -0.1273 0.3109 0.3307 0.056 Uiso 1 1 calc R
O1 O 0.06341(17) 0.17504(9) 0.55952(7) 0.0593(3) Uani 1 1 d .
C7 C 0.07627(17) 0.20385(9) 0.30659(9) 0.0351(3) Uani 1 1 d .
H7 H -0.0056 0.1692 0.2627 0.042 Uiso 1 1 calc R
C12 C 0.33554(16) 0.11194(10) 0.22859(8) 0.0323(3) Uani 1 1 d .
C14 C 0.22954(17) 0.05645(11) 0.15149(9) 0.0363(3) Uani 1 1 d .
H14A H 0.2156 0.1023 0.0976 0.054 Uiso 1 1 calc R
H14B H 0.1159 0.0381 0.1763 0.054 Uiso 1 1 calc R
H14C H 0.2902 -0.0060 0.1319 0.054 Uiso 1 1 calc R
O3 O 0.76960(14) 0.05854(12) 0.17131(10) 0.0724(4) Uani 1 1 d .
C9 C 0.0489(2) 0.31825(12) 0.44354(10) 0.0533(4) Uani 1 1 d .
H9A H 0.1594 0.3554 0.4512 0.064 Uiso 1 1 calc R
H9B H -0.0416 0.3549 0.4792 0.064 Uiso 1 1 calc R
C2 C 0.1087(2) -0.18512(11) 0.41043(10) 0.0500(4) Uani 1 1 d .
H2 H 0.1136 -0.2580 0.4135 0.060 Uiso 1 1 calc R
C15 C 0.62392(19) 0.05921(13) 0.20589(11) 0.0491(4) Uani 1 1 d .
C3 C -0.0312(2) -0.13231(12) 0.45047(10) 0.0511(4) Uani 1 1 d .
H3 H -0.1206 -0.1694 0.4807 0.061 Uiso 1 1 calc R
C16 C 0.54232(18) -0.01925(12) 0.27260(11) 0.0480(3) Uani 1 1 d .
H16A H 0.6241 -0.0400 0.3223 0.058 Uiso 1 1 calc R
H16B H 0.5031 -0.0812 0.2384 0.058 Uiso 1 1 calc R

loop_
_atom_site_aniso_label
_atom_site_aniso_U_11
_atom_site_aniso_U_22
_atom_site_aniso_U_33
_atom_site_aniso_U_23
_atom_site_aniso_U_13
_atom_site_aniso_U_12
N1 0.0393(6) 0.0377(5) 0.0314(5) -0.0019(4) 0.0024(4) 0.0063(5)
C6 0.0383(7) 0.0358(6) 0.0299(5) 0.0001(5) -0.0045(5) 0.0029(5)
C5 0.0396(7) 0.0364(6) 0.0298(5) 0.0015(5) -0.0026(5) 0.0009(5)
C13 0.0329(6) 0.0364(6) 0.0361(6) -0.0040(5) -0.0034(5) 0.0027(5)
O2 0.0325(5) 0.0500(5) 0.0488(5) -0.0040(4) 0.0072(4) -0.0080(4)
C1 0.0537(9) 0.0372(7) 0.0408(7) 0.0001(5) -0.0070(6) 0.0054(6)
C4 0.0456(8) 0.0542(8) 0.0367(6) 0.0028(6) 0.0032(6) -0.0040(7)
C11 0.0412(7) 0.0302(6) 0.0350(6) -0.0004(5) -0.0007(5) -0.0022(5)
C10 0.0376(7) 0.0520(8) 0.0365(6) -0.0086(6) -0.0016(5) 0.0080(6)
C8 0.0546(9) 0.0407(7) 0.0456(7) -0.0028(6) 0.0001(7) 0.0159(7)
O1 0.0746(8) 0.0714(7) 0.0320(5) -0.0044(5) -0.0004(5) 0.0148(6)
C7 0.0399(7) 0.0336(6) 0.0317(5) -0.0008(5) -0.0015(5) 0.0055(5)
C12 0.0279(6) 0.0358(6) 0.0333(5) -0.0019(5) 0.0032(4) -0.0036(5)
C14 0.0351(7) 0.0398(7) 0.0339(6) -0.0053(5) 0.0015(5) -0.0033(5)
O3 0.0312(6) 0.0945(10) 0.0915(9) -0.0122(8) 0.0138(6) -0.0019(6)
C9 0.0672(11) 0.0457(8) 0.0469(7) -0.0150(7) -0.0016(7) 0.0114(7)
C2 0.0715(11) 0.0356(7) 0.0429(7) 0.0066(6) -0.0123(7) -0.0071(7)
C15 0.0310(7) 0.0611(9) 0.0552(8) -0.0125(7) 0.0000(6) -0.0032(7)
C3 0.0598(10) 0.0535(8) 0.0400(7) 0.0081(6) -0.0031(6) -0.0179(8)
C16 0.0352(7) 0.0531(8) 0.0557(8) -0.0050(7) -0.0033(6) 0.0122(6)

loop_
_atom_type_symbol
_atom_type_description
_atom_type_scat_dispersion_real
_atom_type_scat_dispersion_imag
_atom_type_scat_source
C C 0.0033 0.0016 'International Tables Vol C Tables 4.2.6.8 and 6.1.1.4'
H H 0.0000 0.0000 'International Tables Vol C Tables 4.2.6.8 and 6.1.1.4'
N N 0.0061 0.0033 'International Tables Vol C Tables 4.2.6.8 and 6.1.1.4'
O O 0.0106 0.0060 'International Tables Vol C Tables 4.2.6.8 and 6.1.1.4'

loop_
_geom_angle_atom_site_label_1
_geom_angle_atom_site_label_2
_geom_angle_atom_site_label_3
_geom_angle
C10 N1 C5 123.67(11)
C10 N1 C7 113.51(10)
C5 N1 C7 122.54(9)
C1 C6 C5 117.83(13)
C1 C6 C13 122.06(12)
C5 C6 C13 120.06(11)
C4 C5 C6 120.60(12)
C4 C5 N1 118.96(12)
C6 C5 N1 120.45(12)
C6 C13 C16 118.03(11)
C6 C13 C12 116.17(10)
C16 C13 C12 101.23(10)
C6 C13 H13 106.9
C16 C13 H13 106.9
C12 C13 H13 106.9
C15 O2 C12 109.94(10)
C2 C1 C6 121.33(14)
C2 C1 H1 119.3
C6 C1 H1 119.3
C3 C4 C5 120.30(14)
C3 C4 H4 119.8
C5 C4 H4 119.8
C12 C11 C7 113.16(10)
C12 C11 H11A 108.9
C7 C11 H11A 108.9
C12 C11 H11B 108.9
C7 C11 H11B 108.9
H11A C11 H11B 107.8
O1 C10 N1 125.73(14)
O1 C10 C9 126.75(13)
N1 C10 C9 107.51(11)
C9 C8 C7 104.48(11)
C9 C8 H8A 110.9
C7 C8 H8A 110.9
C9 C8 H8B 110.9
C7 C8 H8B 110.9
H8A C8 H8B 108.9
N1 C7 C11 112.76(10)
N1 C7 C8 102.40(10)
C11 C7 C8 112.32(11)
N1 C7 H7 109.7
C11 C7 H7 109.7
C8 C7 H7 109.7
O2 C12 C11 106.27(10)
O2 C12 C14 107.06(9)
C11 C12 C14 113.00(10)
O2 C12 C13 101.88(10)
C11 C12 C13 113.04(10)
C14 C12 C13 114.41(10)
C12 C14 H14A 109.5
C12 C14 H14B 109.5
H14A C14 H14B 109.5
C12 C14 H14C 109.5
H14A C14 H14C 109.5
H14B C14 H14C 109.5
C10 C9 C8 104.68(11)
C10 C9 H9A 110.8
C8 C9 H9A 110.8
C10 C9 H9B 110.8
C8 C9 H9B 110.8
H9A C9 H9B 108.9
C3 C2 C1 120.10(13)
C3 C2 H2 119.9
C1 C2 H2 119.9
O3 C15 O2 121.24(16)
O3 C15 C16 128.51(16)
O2 C15 C16 110.25(12)
C2 C3 C4 119.84(14)
C2 C3 H3 120.1
C4 C3 H3 120.1
C15 C16 C13 102.59(12)
C15 C16 H16A 111.2
C13 C16 H16A 111.2
C15 C16 H16B 111.2
C13 C16 H16B 111.2
H16A C16 H16B 109.2

loop_
_geom_bond_atom_site_label_1
_geom_bond_atom_site_label_2
_geom_bond_distance
N1 C10 1.3677(16)
N1 C5 1.4317(17)
N1 C7 1.4852(15)
C6 C1 1.3978(18)
C6 C5 1.4024(18)
C6 C13 1.5147(18)
C5 C4 1.3905(19)
C13 C16 1.5294(18)
C13 C12 1.5446(17)
C13 H13 0.9800
O2 C15 1.3453(18)
O2 C12 1.4805(15)
C1 C2 1.387(2)
C1 H1 0.9300
C4 C3 1.387(2)
C4 H4 0.9300
C11 C12 1.5162(17)
C11 C7 1.5264(18)
C11 H11A 0.9700
C11 H11B 0.9700
C10 O1 1.2199(17)
C10 C9 1.511(2)
C8 C9 1.5192(19)
C8 C7 1.5379(17)
C8 H8A 0.9700
C8 H8B 0.9700
C7 H7 0.9800
C12 C14 1.5210(17)
C14 H14A 0.9600
C14 H14B 0.9600
C14 H14C 0.9600
O3 C15 1.2088(18)
C9 H9A 0.9700
C9 H9B 0.9700
C2 C3 1.378(2)
C2 H2 0.9300
C15 C16 1.502(2)
C3 H3 0.9300
C16 H16A 0.9700
C16 H16B 0.9700

loop_
_geom_torsion_atom_site_label_1
_geom_torsion_atom_site_label_2
_geom_torsion_atom_site_label_3
_geom_torsion_atom_site_label_4
_geom_torsion
C1 C6 C5 C4 -0.29(18)
C13 C6 C5 C4 -177.89(11)
C1 C6 C5 N1 179.51(11)
C13 C6 C5 N1 1.91(17)
C10 N1 C5 C4 54.83(18)
C7 N1 C5 C4 -118.71(13)
C10 N1 C5 C6 -124.97(13)
C7 N1 C5 C6 61.49(17)
C1 C6 C13 C16 0.84(17)
C5 C6 C13 C16 178.34(11)
C1 C6 C13 C12 121.34(13)
C5 C6 C13 C12 -61.16(14)
C5 C6 C1 C2 0.12(19)
C13 C6 C1 C2 177.67(12)
C6 C5 C4 C3 0.4(2)
N1 C5 C4 C3 -179.40(12)
C5 N1 C10 O1 3.9(2)
C7 N1 C10 O1 177.98(14)
C5 N1 C10 C9 -176.56(13)
C7 N1 C10 C9 -2.50(16)
C10 N1 C7 C11 106.58(12)
C5 N1 C7 C11 -79.28(15)
C10 N1 C7 C8 -14.34(14)
C5 N1 C7 C8 159.80(13)
C12 C11 C7 N1 63.63(13)
C12 C11 C7 C8 178.71(11)
C9 C8 C7 N1 24.80(15)
C9 C8 C7 C11 -96.43(13)
C15 O2 C12 C11 146.35(11)
C15 O2 C12 C14 -92.62(12)
C15 O2 C12 C13 27.80(12)
C7 C11 C12 O2 -178.23(9)
C7 C11 C12 C14 64.64(13)
C7 C11 C12 C13 -67.30(14)
C6 C13 C12 O2 -165.62(10)
C16 C13 C12 O2 -36.47(11)
C6 C13 C12 C11 80.76(13)
C16 C13 C12 C11 -150.08(11)
C6 C13 C12 C14 -50.49(14)
C16 C13 C12 C14 78.67(13)
O1 C10 C9 C8 -161.86(15)
N1 C10 C9 C8 18.63(17)
C7 C8 C9 C10 -26.82(16)
C6 C1 C2 C3 -0.1(2)
C12 O2 C15 O3 173.22(13)
C12 O2 C15 C16 -6.85(14)
C1 C2 C3 C4 0.2(2)
C5 C4 C3 C2 -0.3(2)
O3 C15 C16 C13 162.62(16)
O2 C15 C16 C13 -17.31(14)
C6 C13 C16 C15 160.60(11)
C12 C13 C16 C15 32.63(13)
